data_4323710
loop_
_publ_author_name
'Herbert Plenio'
'J\"org Hermann'
'Ralph Diodone'

_publ_contact_author
;
  Herbert Plenio
  Inst. Anorg. Chemie, Univ. Freiburg
  Albertstr.21, 79104 Freiburg, Germany
;
_publ_contact_author_fax '049 761 203 5987'
_publ_contact_author_phone '049 761 203 6129'
_publ_section_title
;
 The Coordination Chemistry of Fluorocarbons: Difluoro-m-cyclophane-Based
 Fluorocryptands and Their Group I and II Metal Ion Complexes
;
_journal_name_full 'Inorganic Chemistry'
_journal_page_first 5722
_journal_page_last 5729
_journal_paper_doi 10.1021/ic9708069
_journal_volume 36
_journal_year 1997
_chemical_formula_sum 'C24 H31 Cl F N2 Na O7'
_chemical_formula_weight 536.95
_chemical_name_systematic
; 
  HF-[3.1.1]-cryptand x NaCF3SO3
;
_space_group_IT_number 4
_symmetry_cell_setting monoclinic
_symmetry_space_group_name_Hall 'P 2yb'
_symmetry_space_group_name_H-M 'P 1 21 1'
_atom_sites_solution_hydrogens geom
_atom_sites_solution_primary direct
_atom_sites_solution_secondary difmap
_audit_creation_method SHELXL-97
_cell_angle_alpha 90.00
_cell_angle_beta 96.49(3)
_cell_angle_gamma 90.00
_cell_formula_units_Z 2
_cell_length_a 8.796(2)
_cell_length_b 14.508(3)
_cell_length_c 10.097(2)
_cell_measurement_temperature 203(2)
_cell_volume 1280.2(5)
_computing_structure_refinement 'SHELXL-97 (Sheldrick, 1997)'
_computing_structure_solution 'SHELXS-97 (Sheldrick, 1990)'
_diffrn_ambient_temperature 203(2)
_diffrn_measured_fraction_theta_full 0.990
_diffrn_measured_fraction_theta_max 0.990
_diffrn_radiation_monochromator graphite
_diffrn_radiation_source 'fine-focus sealed tube'
_diffrn_radiation_type MoK\a
_diffrn_radiation_wavelength 0.71069
_diffrn_reflns_av_R_equivalents 0.0222
_diffrn_reflns_av_sigmaI/netI 0.0114
_diffrn_reflns_limit_h_max 9
_diffrn_reflns_limit_h_min -9
_diffrn_reflns_limit_k_max 15
_diffrn_reflns_limit_k_min -6
_diffrn_reflns_limit_l_max 10
_diffrn_reflns_limit_l_min -10
_diffrn_reflns_number 2754
_diffrn_reflns_theta_full 22.58
_diffrn_reflns_theta_max 22.58
_diffrn_reflns_theta_min 3.55
_exptl_absorpt_coefficient_mu 0.220
_exptl_crystal_density_diffrn 1.393
_exptl_crystal_density_method 'not measured'
_exptl_crystal_F_000 564
_exptl_crystal_size_max 0.7
_exptl_crystal_size_mid 0.6
_exptl_crystal_size_min 0.5
_refine_diff_density_max 0.672
_refine_diff_density_min -0.551
_refine_diff_density_rms 0.087
_refine_ls_abs_structure_details 'Flack H D (1983), Acta Cryst. A39, 876-881'
_refine_ls_abs_structure_Flack 0.5(2)
_refine_ls_extinction_method none
_refine_ls_goodness_of_fit_ref 1.063
_refine_ls_hydrogen_treatment mixed
_refine_ls_matrix_type full
_refine_ls_number_parameters 325
_refine_ls_number_reflns 2605
_refine_ls_number_restraints 1
_refine_ls_restrained_S_all 1.063
_refine_ls_R_factor_all 0.0732
_refine_ls_R_factor_gt 0.0722
_refine_ls_shift/su_max 0.103
_refine_ls_shift/su_mean 0.008
_refine_ls_structure_factor_coef Fsqd
_refine_ls_weighting_details 'w=1/[\s^2^(Fo^2^)+(0.1397P)^2^+1.8400P] where P=(Fo^2^+2Fc^2^)/3'
_refine_ls_weighting_scheme calc
_refine_ls_wR_factor_gt 0.1931
_refine_ls_wR_factor_ref 0.1945
_reflns_number_gt 2564
_reflns_number_total 2605
_reflns_threshold_expression >2sigma(I)
_cod_data_source_file ic9708069_3.cif
_cod_data_source_block jh4
_cod_depositor_comments
;
The following automatic conversions were performed:

'_refine_ls_weighting_scheme' value 'calc
w=1/[\s^2^(Fo^2^)+(0.1397P)^2^+1.8400P] where P=(Fo^2^+2Fc^2^)/3' was
changed to 'calc'. New tag '_refine_ls_weighting_details' was
created. The value of the new tag was set to
'w=1/[\s^2^(Fo^2^)+(0.1397P)^2^+1.8400P] where P=(Fo^2^+2Fc^2^)/3'.

Automatic conversion script
Id: cif_fix_values 3143 2015-03-26 13:38:13Z robertas 
;
_cod_database_code 4323710

loop_
_symmetry_equiv_pos_as_xyz
'x, y, z'
'-x, y+1/2, -z'

loop_
_atom_site_label
_atom_site_type_symbol
_atom_site_fract_x
_atom_site_fract_y
_atom_site_fract_z
_atom_site_U_iso_or_equiv
_atom_site_adp_type
_atom_site_occupancy
_atom_site_calc_flag
_atom_site_refinement_flags
_atom_site_disorder_assembly
_atom_site_disorder_group
NA Cl 0.3454(3) 0.3973(2) 0.2759(2) 0.0787(8) Uani 1 d . . .
N1 N 0.3672(6) 0.5048(4) -0.0573(6) 0.0417(14) Uani 1 d . . .
C1 C 0.0730(6) 0.4430(5) 0.0183(6) 0.0370(16) Uani 1 d . . .
H1 H 0.1482 0.4539 0.0904 0.044 Uiso 1 calc R . .
C2 C 0.2241(8) 0.5470(6) -0.1116(8) 0.0533(19) Uani 1 d . . .
H2A H 0.2292 0.5605 -0.2061 0.064 Uiso 1 calc R . .
H2B H 0.2128 0.6058 -0.0659 0.064 Uiso 1 calc R . .
C3 C 0.0832(7) 0.4887(5) -0.0992(7) 0.0401(16) Uani 1 d . . .
C4 C -0.0326(9) 0.4773(6) -0.2006(7) 0.0516(19) Uani 1 d . . .
H4 H -0.0292 0.5083 -0.2820 0.062 Uiso 1 calc R . .
C5 C -0.1572(8) 0.4188(7) -0.1828(7) 0.057(2) Uani 1 d . . .
H5 H -0.2389 0.4125 -0.2507 0.068 Uiso 1 calc R . .
C6 C -0.1575(7) 0.3722(6) -0.0672(9) 0.056(2) Uani 1 d . . .
H6 H -0.2394 0.3321 -0.0574 0.067 Uiso 1 calc R . .
C7 C -0.0451(7) 0.3805(5) 0.0354(7) 0.0446(18) Uani 1 d . . .
C8 C -0.0341(7) 0.3203(6) 0.1593(8) 0.0514(19) Uani 1 d . . .
H8A H -0.0604 0.3581 0.2339 0.062 Uiso 1 calc R . .
H8B H -0.1111 0.2715 0.1448 0.062 Uiso 1 calc R . .
C9 C 0.3039(7) 0.3036(5) -0.0399(5) 0.0320(14) Uani 1 d . . .
F1 F 0.3985(4) 0.3262(3) 0.0759(3) 0.0436(10) Uani 1 d . . .
C10 C 0.4264(7) 0.4361(5) -0.1429(7) 0.0449(17) Uani 1 d . . .
H10A H 0.5314 0.4201 -0.1074 0.054 Uiso 1 calc R . .
H10B H 0.4290 0.4621 -0.2322 0.054 Uiso 1 calc R . .
C11 C 0.3291(7) 0.3496(5) -0.1528(6) 0.0392(16) Uani 1 d . . .
C12 C 0.2437(7) 0.3230(5) -0.2702(6) 0.0409(16) Uani 1 d . . .
H12 H 0.2588 0.3522 -0.3508 0.049 Uiso 1 calc R . .
C13 C 0.1349(8) 0.2528(6) -0.2687(7) 0.0507(19) Uani 1 d . . .
H13 H 0.0823 0.2316 -0.3492 0.061 Uiso 1 calc R . .
C14 C 0.1044(8) 0.2143(5) -0.1488(7) 0.0425(17) Uani 1 d . . .
H14 H 0.0261 0.1702 -0.1477 0.051 Uiso 1 calc R . .
C15 C 0.1898(7) 0.2408(5) -0.0293(6) 0.0379(16) Uani 1 d . . .
C16 C 0.1537(10) 0.2051(6) 0.1045(7) 0.0487(18) Uani 1 d . . .
H16A H 0.0679 0.1618 0.0898 0.058 Uiso 1 calc R . .
H16B H 0.2424 0.1707 0.1462 0.058 Uiso 1 calc R . .
N2 N 0.1142(6) 0.2775(4) 0.1980(5) 0.0393(13) Uani 1 d . . .
C17 C 0.1056(8) 0.2342(5) 0.3305(7) 0.0464(18) Uani 1 d . . .
H17A H 0.0700 0.2808 0.3903 0.056 Uiso 1 calc R . .
H17B H 0.0285 0.1852 0.3202 0.056 Uiso 1 calc R . .
C18 C 0.2507(9) 0.1944(6) 0.3953(8) 0.056(2) Uani 1 d . . .
H18A H 0.2349 0.1681 0.4821 0.067 Uiso 1 calc R . .
H18B H 0.2861 0.1453 0.3397 0.067 Uiso 1 calc R . .
O1 O 0.3605(6) 0.2657(4) 0.4120(4) 0.0518(13) Uani 1 d . . .
C19 C 0.5117(10) 0.2305(7) 0.4583(9) 0.069(2) Uani 1 d . . .
H19A H 0.5505 0.1917 0.3902 0.083 Uiso 1 calc R . .
H19B H 0.5095 0.1943 0.5400 0.083 Uiso 1 calc R . .
C20 C 0.6086(9) 0.3145(7) 0.4842(9) 0.071(3) Uani 1 d . . .
H20A H 0.5715 0.3507 0.5559 0.085 Uiso 1 calc R . .
H20B H 0.7144 0.2961 0.5130 0.085 Uiso 1 calc R . .
O2 O 0.6042(6) 0.3691(4) 0.3674(5) 0.0586(15) Uani 1 d . . .
C21 C 0.6833(9) 0.4539(6) 0.3860(9) 0.060(2) Uani 1 d . . .
H21A H 0.7926 0.4427 0.4112 0.072 Uiso 1 calc R . .
H21B H 0.6438 0.4893 0.4574 0.072 Uiso 1 calc R . .
C22 C 0.6604(9) 0.5069(7) 0.2579(10) 0.067(2) Uani 1 d . . .
H22A H 0.7191 0.5644 0.2665 0.081 Uiso 1 calc R . .
H22B H 0.6960 0.4705 0.1857 0.081 Uiso 1 calc R . .
O3 O 0.5018(5) 0.5266(4) 0.2285(5) 0.0524(14) Uani 1 d . . .
C23 C 0.4678(10) 0.6011(6) 0.1388(8) 0.058(2) Uani 1 d . . .
H23A H 0.5372 0.6524 0.1647 0.069 Uiso 1 calc R . .
H23B H 0.3631 0.6222 0.1452 0.069 Uiso 1 calc R . .
C24 C 0.4833(9) 0.5743(5) -0.0062(8) 0.054(2) Uani 1 d . . .
H24A H 0.4715 0.6295 -0.0624 0.065 Uiso 1 calc R . .
H24B H 0.5858 0.5492 -0.0118 0.065 Uiso 1 calc R . .
CL Na 0.16093(18) 0.54851(13) 0.43333(15) 0.0120(4) Uani 1 d . . .
O11 O 0.1947(11) 0.6228(10) 0.360(2) 0.200(7) Uani 1 d . . .
O12 O 0.0205(12) 0.5531(10) 0.4839(11) 0.154(4) Uani 1 d . . .
O13 O 0.2963(11) 0.5096(11) 0.4995(12) 0.186(7) Uani 1 d . . .
O14 O 0.1439(12) 0.4980(13) 0.3290(15) 0.220(9) Uani 1 d . . .

loop_
_atom_site_aniso_label
_atom_site_aniso_U_11
_atom_site_aniso_U_22
_atom_site_aniso_U_33
_atom_site_aniso_U_23
_atom_site_aniso_U_13
_atom_site_aniso_U_12
NA 0.0773(14) 0.0813(19) 0.0766(14) 0.0041(13) 0.0048(11) 0.0006(14)
N1 0.034(3) 0.032(3) 0.062(3) -0.004(3) 0.017(2) -0.011(3)
C1 0.029(3) 0.037(4) 0.044(3) 0.006(3) 0.002(3) 0.009(3)
C2 0.053(4) 0.039(4) 0.070(4) 0.019(4) 0.019(3) 0.023(4)
C3 0.036(4) 0.033(4) 0.051(4) 0.005(3) 0.004(3) 0.012(3)
C4 0.064(5) 0.039(5) 0.054(4) 0.005(4) 0.013(3) 0.018(4)
C5 0.050(4) 0.073(6) 0.045(4) -0.004(4) -0.008(3) 0.017(4)
C6 0.024(3) 0.053(5) 0.090(6) -0.007(5) 0.007(3) -0.002(3)
C7 0.035(3) 0.047(5) 0.053(4) 0.002(4) 0.008(3) 0.007(3)
C8 0.031(3) 0.055(5) 0.072(5) 0.020(4) 0.023(3) 0.000(4)
C9 0.039(3) 0.028(4) 0.029(3) -0.004(3) 0.005(2) 0.011(3)
F1 0.047(2) 0.046(3) 0.0370(18) -0.0015(17) 0.0002(15) 0.0061(19)
C10 0.043(4) 0.044(5) 0.051(4) -0.002(3) 0.021(3) 0.003(4)
C11 0.038(3) 0.040(4) 0.042(3) 0.000(3) 0.012(3) 0.008(3)
C12 0.050(4) 0.039(4) 0.035(3) -0.004(3) 0.010(3) 0.014(3)
C13 0.057(4) 0.053(5) 0.041(4) -0.011(4) 0.003(3) 0.010(4)
C14 0.048(4) 0.030(4) 0.051(4) -0.009(3) 0.008(3) -0.001(3)
C15 0.042(4) 0.033(4) 0.039(3) -0.004(3) 0.007(3) 0.001(3)
C16 0.073(5) 0.036(4) 0.039(4) 0.003(3) 0.017(3) -0.003(4)
N2 0.042(3) 0.037(3) 0.039(3) 0.005(3) 0.005(2) -0.001(3)
C17 0.059(4) 0.040(4) 0.045(4) 0.013(3) 0.024(3) -0.004(4)
C18 0.070(5) 0.046(5) 0.050(4) 0.016(4) 0.005(4) -0.005(4)
O1 0.060(3) 0.050(4) 0.043(2) 0.003(2) -0.004(2) 0.004(3)
C19 0.069(5) 0.060(6) 0.073(5) 0.010(5) -0.015(4) 0.015(5)
C20 0.061(5) 0.082(8) 0.065(5) 0.020(5) -0.013(4) 0.023(5)
O2 0.059(3) 0.061(4) 0.052(3) -0.005(3) -0.011(2) 0.001(3)
C21 0.052(4) 0.060(6) 0.066(5) -0.010(4) -0.004(3) -0.009(4)
C22 0.047(4) 0.065(6) 0.092(6) -0.010(5) 0.014(4) -0.022(4)
O3 0.052(3) 0.044(4) 0.064(3) -0.007(3) 0.019(2) -0.006(2)
C23 0.066(5) 0.040(5) 0.070(5) -0.010(4) 0.022(4) -0.017(4)
C24 0.059(4) 0.038(5) 0.070(4) 0.006(4) 0.025(3) -0.016(4)
CL 0.0128(8) 0.0122(10) 0.0115(8) -0.0063(8) 0.0034(6) -0.0014(8)
O11 0.074(6) 0.140(12) 0.37(2) 0.037(14) -0.029(9) 0.027(7)
O12 0.125(7) 0.189(13) 0.162(8) -0.002(10) 0.074(6) 0.000(9)
O13 0.104(7) 0.253(17) 0.188(10) 0.137(11) -0.043(6) -0.035(8)
O14 0.110(8) 0.31(2) 0.251(15) -0.195(15) 0.069(8) -0.022(10)

loop_
_atom_type_symbol
_atom_type_description
_atom_type_scat_dispersion_real
_atom_type_scat_dispersion_imag
_atom_type_scat_source
C C 0.0033 0.0016 'International Tables Vol C Tables 4.2.6.8 and 6.1.1.4'
H H 0.0000 0.0000 'International Tables Vol C Tables 4.2.6.8 and 6.1.1.4'
N N 0.0061 0.0033 'International Tables Vol C Tables 4.2.6.8 and 6.1.1.4'
O O 0.0106 0.0060 'International Tables Vol C Tables 4.2.6.8 and 6.1.1.4'
F F 0.0171 0.0103 'International Tables Vol C Tables 4.2.6.8 and 6.1.1.4'
Na Na 0.0362 0.0249 'International Tables Vol C Tables 4.2.6.8 and 6.1.1.4'
Cl Cl 0.1484 0.1585 'International Tables Vol C Tables 4.2.6.8 and 6.1.1.4'

loop_
_geom_angle_atom_site_label_1
_geom_angle_atom_site_label_2
_geom_angle_atom_site_label_3
_geom_angle
_geom_angle_site_symmetry_1
_geom_angle_site_symmetry_3
_geom_angle_publ_flag
O1 NA F1 98.14(19) . . ?
O1 NA O2 69.3(2) . . ?
F1 NA O2 89.09(17) . . ?
O1 NA O14 111.0(5) . . ?
F1 NA O14 132.7(4) . . ?
O2 NA O14 135.3(3) . . ?
O1 NA O3 139.0(2) . . ?
F1 NA O3 89.88(17) . . ?
O2 NA O3 70.7(2) . . ?
O14 NA O3 91.4(5) . . ?
O1 NA N2 68.93(18) . . ?
F1 NA N2 71.79(16) . . ?
O2 NA N2 130.4(2) . . ?
O14 NA N2 84.7(3) . . ?
O3 NA N2 149.97(19) . . ?
O1 NA O13 90.3(3) . . ?
F1 NA O13 171.0(3) . . ?
O2 NA O13 90.8(2) . . ?
O14 NA O13 45.2(4) . . ?
O3 NA O13 81.6(3) . . ?
N2 NA O13 114.7(3) . . ?
O1 NA C21 91.0(2) . . ?
F1 NA C21 98.4(2) . . ?
O2 NA C21 25.0(2) . . ?
O14 NA C21 116.8(4) . . ?
O3 NA C21 48.0(2) . . ?
N2 NA C21 155.4(2) . . ?
O13 NA C21 78.1(3) . . ?
O1 NA C20 46.9(2) . . ?
F1 NA C20 101.6(2) . . ?
O2 NA C20 24.6(2) . . ?
O14 NA C20 125.6(4) . . ?
O3 NA C20 92.1(2) . . ?
N2 NA C20 114.4(3) . . ?
O13 NA C20 81.8(3) . . ?
C21 NA C20 44.0(2) . . ?
O1 NA C22 116.3(2) . . ?
F1 NA C22 85.0(2) . . ?
O2 NA C22 47.1(2) . . ?
O14 NA C22 112.0(4) . . ?
O3 NA C22 24.2(2) . . ?
N2 NA C22 156.8(2) . . ?
O13 NA C22 88.3(3) . . ?
C21 NA C22 27.2(2) . . ?
C20 NA C22 70.0(3) . . ?
O1 NA CL 105.13(15) . . ?
F1 NA CL 150.65(14) . . ?
O2 NA CL 115.63(16) . . ?
O14 NA CL 19.7(3) . . ?
O3 NA CL 84.23(15) . . ?
N2 NA CL 100.04(14) . . ?
O13 NA CL 25.80(19) . . ?
C21 NA CL 98.88(18) . . ?
C20 NA CL 107.3(2) . . ?
C22 NA CL 100.1(2) . . ?
O1 NA C17 45.97(19) . . ?
F1 NA C17 91.26(18) . . ?
O2 NA C17 114.6(2) . . ?
O14 NA C17 84.0(4) . . ?
O3 NA C17 174.6(2) . . ?
N2 NA C17 26.94(17) . . ?
O13 NA C17 97.0(3) . . ?
C21 NA C17 136.9(2) . . ?
C20 NA C17 92.9(2) . . ?
C22 NA C17 161.2(2) . . ?
CL NA C17 92.22(15) . . ?
C2 N1 C10 114.7(6) . . ?
C2 N1 C24 112.2(6) . . ?
C10 N1 C24 113.2(5) . . ?
C3 C1 C7 122.7(6) . . ?
N1 C2 C3 114.6(6) . . ?
C4 C3 C1 118.2(7) . . ?
C4 C3 C2 123.5(6) . . ?
C1 C3 C2 118.3(6) . . ?
C3 C4 C5 120.0(7) . . ?
C6 C5 C4 119.2(7) . . ?
C5 C6 C7 123.0(7) . . ?
C6 C7 C1 116.8(7) . . ?
C6 C7 C8 123.5(7) . . ?
C1 C7 C8 119.5(6) . . ?
N2 C8 C7 116.0(5) . . ?
C11 C9 C15 125.6(6) . . ?
C11 C9 F1 116.7(6) . . ?
C15 C9 F1 117.6(5) . . ?
C9 F1 NA 131.5(3) . . ?
N1 C10 C11 111.7(5) . . ?
C9 C11 C12 117.2(6) . . ?
C9 C11 C10 119.7(6) . . ?
C12 C11 C10 122.3(6) . . ?
C11 C12 C13 120.0(6) . . ?
C14 C13 C12 120.2(6) . . ?
C13 C14 C15 120.2(7) . . ?
C9 C15 C14 116.2(6) . . ?
C9 C15 C16 121.8(6) . . ?
C14 C15 C16 121.9(6) . . ?
N2 C16 C15 114.5(6) . . ?
C8 N2 C16 113.5(6) . . ?
C8 N2 C17 106.7(5) . . ?
C16 N2 C17 108.3(6) . . ?
C8 N2 NA 114.9(5) . . ?
C16 N2 NA 114.6(4) . . ?
C17 N2 NA 97.0(4) . . ?
C18 C17 N2 115.6(6) . . ?
C18 C17 NA 79.4(4) . . ?
N2 C17 NA 56.1(3) . . ?
O1 C18 C17 108.1(7) . . ?
C18 O1 C19 111.7(7) . . ?
C18 O1 NA 122.2(4) . . ?
C19 O1 NA 117.6(5) . . ?
O1 C19 C20 104.7(7) . . ?
O2 C20 C19 110.4(7) . . ?
O2 C20 NA 44.7(3) . . ?
C19 C20 NA 80.4(4) . . ?
C21 O2 C20 114.1(6) . . ?
C21 O2 NA 109.5(5) . . ?
C20 O2 NA 110.6(5) . . ?
O2 C21 C22 108.4(7) . . ?
O2 C21 NA 45.5(3) . . ?
C22 C21 NA 78.5(4) . . ?
O3 C22 C21 108.4(6) . . ?
O3 C22 NA 44.0(3) . . ?
C21 C22 NA 74.4(4) . . ?
C23 O3 C22 114.6(6) . . ?
C23 O3 NA 129.5(5) . . ?
C22 O3 NA 111.8(5) . . ?
O3 C23 C24 112.3(7) . . ?
N1 C24 C23 111.8(6) . . ?
O14 CL O11 91.2(11) . . ?
O14 CL O12 107.7(7) . . ?
O11 CL O12 114.8(8) . . ?
O14 CL O13 100.0(10) . . ?
O11 CL O13 110.4(6) . . ?
O12 CL O13 125.5(7) . . ?
O14 CL NA 39.4(6) . . ?
O11 CL NA 96.8(7) . . ?
O12 CL NA 136.5(6) . . ?
O13 CL NA 61.4(7) . . ?
CL O13 NA 92.8(7) . . ?
CL O14 NA 120.8(9) . . ?

loop_
_geom_bond_atom_site_label_1
_geom_bond_atom_site_label_2
_geom_bond_distance
_geom_bond_site_symmetry_2
_geom_bond_publ_flag
NA O1 2.348(6) . ?
NA F1 2.360(4) . ?
NA O2 2.393(6) . ?
NA O14 2.403(13) . ?
NA O3 2.406(6) . ?
NA N2 2.723(6) . ?
NA O13 2.857(17) . ?
NA C21 3.162(8) . ?
NA C20 3.182(8) . ?
NA C22 3.217(8) . ?
NA CL 3.249(3) . ?
NA C17 3.258(8) . ?
N1 C2 1.450(9) . ?
N1 C10 1.455(9) . ?
N1 C24 1.485(9) . ?
C1 C3 1.372(9) . ?
C1 C7 1.403(9) . ?
C2 C3 1.517(11) . ?
C3 C4 1.370(10) . ?
C4 C5 1.413(12) . ?
C5 C6 1.350(11) . ?
C6 C7 1.354(10) . ?
C7 C8 1.520(10) . ?
C8 N2 1.458(9) . ?
C9 C11 1.361(9) . ?
C9 C15 1.369(9) . ?
C9 F1 1.395(7) . ?
C10 C11 1.515(11) . ?
C11 C12 1.384(9) . ?
C12 C13 1.399(11) . ?
C13 C14 1.387(11) . ?
C14 C15 1.401(9) . ?
C15 C16 1.514(10) . ?
C16 N2 1.480(9) . ?
N2 C17 1.487(8) . ?
C17 C18 1.484(11) . ?
C18 O1 1.412(10) . ?
O1 C19 1.451(10) . ?
C19 C20 1.492(14) . ?
C20 O2 1.417(10) . ?
O2 C21 1.416(10) . ?
C21 C22 1.499(13) . ?
C22 O3 1.421(10) . ?
O3 C23 1.421(10) . ?
C23 C24 1.536(11) . ?
CL O14 1.278(11) . ?
CL O11 1.358(16) . ?
CL O12 1.391(9) . ?
CL O13 1.416(10) . ?
